data_7016078
loop_
_publ_author_name
'Kl\"aring, Paul'
'Pahl, Stefanie'
'Braun, Thomas'
'Penner, Anna'

_publ_section_title
;
 Facile oxidative addition of water at iridium: reactivity of
 trans-[Ir(4-C(5)NF(4))(H)(OH)(PiPr(3))(2)] towards CO(2) and NH(3).
;
_journal_issue 25
_journal_name_full 'Dalton transactions (Cambridge, England : 2003)'
_journal_page_first 6785
_journal_page_last 6791
_journal_paper_doi 10.1039/c1dt10173k
_journal_volume 40
_journal_year 2011
_chemical_formula_moiety '4(C24 H44 F4 Ir N O3 P2), 5(C7 H8)'
_chemical_formula_sum 'C131 H216 F16 Ir4 N4 O12 P8'
_chemical_formula_weight 3359.64
_chemical_name_systematic
;
?
;
_space_group_IT_number 14
_symmetry_cell_setting monoclinic
_symmetry_Int_Tables_number 14
_symmetry_space_group_name_Hall '-P 2ybc'
_symmetry_space_group_name_H-M 'P 1 21/c 1'
_atom_sites_solution_hydrogens geom
_atom_sites_solution_primary direct
_atom_sites_solution_secondary difmap
_audit_creation_method SHELXL-97
_cell_angle_alpha 90.00
_cell_angle_beta 115.9110(10)
_cell_angle_gamma 90.00
_cell_formula_units_Z 2
_cell_length_a 15.4793(3)
_cell_length_b 29.9800(6)
_cell_length_c 17.1589(3)
_cell_measurement_reflns_used 177314
_cell_measurement_temperature 100(2)
_cell_measurement_theta_max 29.58
_cell_measurement_theta_min 2.01
_cell_volume 7162.4(2)
_computing_cell_refinement 'X-AREA (Stoe & Cie, 2002)'
_computing_data_collection 'X-AREA (Stoe & Cie, 2002)'
_computing_data_reduction 'X-RED (Stoe & Cie, 2002)'
_computing_molecular_graphics 'PLATON, 1990'
_computing_publication_material 'PLATON, 1990'
_computing_structure_refinement 'SHELXL97 (Sheldrick, 1997)'
_computing_structure_solution 'SHELXS97 (Sheldrick, 1997)'
_diffrn_ambient_temperature 100(2)
_diffrn_detector_area_resol_mean 6.67
_diffrn_measured_fraction_theta_full 0.999
_diffrn_measured_fraction_theta_max 0.993
_diffrn_measurement_device 'Stoe IPDS-2t diffractometer'
_diffrn_measurement_method '\w-rotation,\w-incr.=1\%,319 exposures'
_diffrn_radiation_collimation '0.5 mm diameter monocapillary'
_diffrn_radiation_monochromator 'planar graphite'
_diffrn_radiation_source 'long fine focus sealed X-ray tube'
_diffrn_radiation_type MoK\a
_diffrn_radiation_wavelength 0.71073
_diffrn_reflns_av_R_equivalents 0.1014
_diffrn_reflns_av_sigmaI/netI 0.0370
_diffrn_reflns_limit_h_max 21
_diffrn_reflns_limit_h_min -21
_diffrn_reflns_limit_k_max 41
_diffrn_reflns_limit_k_min -41
_diffrn_reflns_limit_l_max 23
_diffrn_reflns_limit_l_min -23
_diffrn_reflns_number 197025
_diffrn_reflns_theta_full 25.00
_diffrn_reflns_theta_max 29.23
_diffrn_reflns_theta_min 2.64
_diffrn_standards_decay_% 0
_diffrn_standards_interval_count 0
_diffrn_standards_interval_time 0
_diffrn_standards_number 0
_exptl_absorpt_coefficient_mu 3.871
_exptl_absorpt_correction_T_max 0.4697
_exptl_absorpt_correction_T_min 0.4104
_exptl_absorpt_correction_type multi-scan
_exptl_absorpt_process_details
;
The crystal faces were indexed by microscope on the diffractometer. After
that a numerical absorption correction basing on a Gaussian algorithsm
was applied, which is implemented in the X-RED program (Stoe, 2002).
;
_exptl_crystal_colour colourless
_exptl_crystal_density_diffrn 1.558
_exptl_crystal_density_method 'not measured'
_exptl_crystal_description block
_exptl_crystal_F_000 3396
_exptl_crystal_size_max 0.28
_exptl_crystal_size_mid 0.24
_exptl_crystal_size_min 0.23
_refine_diff_density_max 1.844
_refine_diff_density_min -2.047
_refine_diff_density_rms 0.148
_refine_ls_extinction_method none
_refine_ls_goodness_of_fit_ref 1.079
_refine_ls_hydrogen_treatment constr
_refine_ls_matrix_type full
_refine_ls_number_parameters 813
_refine_ls_number_reflns 19347
_refine_ls_number_restraints 20
_refine_ls_restrained_S_all 1.079
_refine_ls_R_factor_all 0.0489
_refine_ls_R_factor_gt 0.0416
_refine_ls_shift/su_max 0.005
_refine_ls_shift/su_mean 0.000
_refine_ls_structure_factor_coef Fsqd
_refine_ls_weighting_details 'calc w=1/[\s^2^(Fo^2^)+(0.0300P)^2^+38.0375P] where P=(Fo^2^+2Fc^2^)/3'
_refine_ls_weighting_scheme calc
_refine_ls_wR_factor_gt 0.0927
_refine_ls_wR_factor_ref 0.0960
_reflns_number_gt 17150
_reflns_number_total 19347
_reflns_threshold_expression I>2sigma(I)
_cod_data_source_file c1dt10173k.txt
_cod_data_source_block test_h_compound5Tol
_cod_original_sg_symbol_H-M 'P 21/c'
_cod_database_code 7016078

loop_
_symmetry_equiv_pos_as_xyz
'x, y, z'
'-x, y+1/2, -z+1/2'
'-x, -y, -z'
'x, -y-1/2, z-1/2'

loop_
_atom_site_label
_atom_site_type_symbol
_atom_site_fract_x
_atom_site_fract_y
_atom_site_fract_z
_atom_site_U_iso_or_equiv
_atom_site_adp_type
_atom_site_occupancy
_atom_site_symmetry_multiplicity
_atom_site_calc_flag
_atom_site_refinement_flags
_atom_site_disorder_assembly
_atom_site_disorder_group
C1 C -0.1045(3) 0.20945(15) 0.6801(3) 0.0227(9) Uani 1 1 d . . .
C2 C -0.0461(4) 0.24663(16) 0.7163(3) 0.0280(10) Uani 1 1 d . . .
C3 C -0.0674(5) 0.28803(18) 0.6781(4) 0.0409(14) Uani 1 1 d . . .
C4 C -0.2014(4) 0.2631(2) 0.5716(4) 0.0391(14) Uani 1 1 d . . .
C5 C -0.1859(4) 0.22076(18) 0.6058(3) 0.0290(10) Uani 1 1 d . . .
C6 C -0.2801(3) 0.17578(17) 0.7453(3) 0.0243(9) Uani 1 1 d . . .
H6 H -0.2727 0.2019 0.7125 0.029 Uiso 1 1 calc R . .
C7 C -0.3408(4) 0.1421(2) 0.6759(3) 0.0342(11) Uani 1 1 d . . .
H7A H -0.3616 0.1182 0.7028 0.051 Uiso 1 1 calc R . .
H7B H -0.3024 0.1294 0.6487 0.051 Uiso 1 1 calc R . .
H7C H -0.3973 0.1571 0.6319 0.051 Uiso 1 1 calc R . .
C8 C -0.3375(4) 0.1931(2) 0.7919(3) 0.0381(13) Uani 1 1 d . . .
H8A H -0.3984 0.2056 0.7495 0.057 Uiso 1 1 calc R . .
H8B H -0.3006 0.2164 0.8332 0.057 Uiso 1 1 calc R . .
H8C H -0.3504 0.1686 0.8230 0.057 Uiso 1 1 calc R . .
C9 C -0.1565(3) 0.10246(16) 0.8675(3) 0.0239(9) Uani 1 1 d . . .
H9 H -0.0878 0.0952 0.9057 0.029 Uiso 1 1 calc R . .
C10 C -0.1951(4) 0.06322(17) 0.8039(3) 0.0308(10) Uani 1 1 d . . .
H10A H -0.1792 0.0351 0.8362 0.046 Uiso 1 1 calc R . .
H10B H -0.1658 0.0637 0.7636 0.046 Uiso 1 1 calc R . .
H10C H -0.2650 0.0658 0.7713 0.046 Uiso 1 1 calc R . .
C11 C -0.2065(4) 0.10357(19) 0.9270(4) 0.0354(12) Uani 1 1 d . . .
H11A H -0.2743 0.1114 0.8932 0.053 Uiso 1 1 calc R . .
H11B H -0.1756 0.1259 0.9725 0.053 Uiso 1 1 calc R . .
H11C H -0.2018 0.0742 0.9535 0.053 Uiso 1 1 calc R . .
C12 C -0.1153(3) 0.19521(17) 0.9077(3) 0.0253(9) Uani 1 1 d . . .
H12 H -0.1636 0.1931 0.9317 0.030 Uiso 1 1 calc R . .
C13 C -0.1138(5) 0.24374(19) 0.8818(4) 0.0415(14) Uani 1 1 d . . .
H13A H -0.1076 0.2633 0.9298 0.062 Uiso 1 1 calc R . .
H13B H -0.1737 0.2506 0.8307 0.062 Uiso 1 1 calc R . .
H13C H -0.0592 0.2485 0.8683 0.062 Uiso 1 1 calc R . .
C14 C -0.0184(4) 0.1826(2) 0.9810(3) 0.0378(13) Uani 1 1 d . . .
H14A H 0.0319 0.1860 0.9613 0.057 Uiso 1 1 calc R . .
H14B H -0.0204 0.1516 0.9981 0.057 Uiso 1 1 calc R . .
H14C H -0.0045 0.2023 1.0307 0.057 Uiso 1 1 calc R . .
C15 C -0.0900(3) 0.14153(17) 0.5223(3) 0.0257(9) Uani 1 1 d . . .
H10 H -0.1132 0.1725 0.5235 0.031 Uiso 1 1 calc R . .
C16 C -0.0488(4) 0.14233(19) 0.4552(3) 0.0338(12) Uani 1 1 d . . .
H16A H -0.0229 0.1129 0.4524 0.051 Uiso 1 1 calc R . .
H16B H 0.0026 0.1646 0.4723 0.051 Uiso 1 1 calc R . .
H16C H -0.0998 0.1501 0.3981 0.051 Uiso 1 1 calc R . .
C17 C -0.1794(4) 0.1120(2) 0.4888(3) 0.0381(13) Uani 1 1 d . . .
H17A H -0.2314 0.1267 0.4395 0.057 Uiso 1 1 calc R . .
H17B H -0.1994 0.1073 0.5351 0.057 Uiso 1 1 calc R . .
H17C H -0.1649 0.0832 0.4703 0.057 Uiso 1 1 calc R . .
C18 C 0.0247(4) 0.06826(16) 0.6459(3) 0.0262(9) Uani 1 1 d . . .
H18 H 0.0770 0.0643 0.7059 0.031 Uiso 1 1 calc R . .
C19 C 0.0664(5) 0.0505(2) 0.5852(4) 0.0394(13) Uani 1 1 d . . .
H19A H 0.0935 0.0207 0.6043 0.059 Uiso 1 1 calc R . .
H19B H 0.1170 0.0707 0.5868 0.059 Uiso 1 1 calc R . .
H19C H 0.0153 0.0488 0.5259 0.059 Uiso 1 1 calc R . .
C20 C -0.0576(4) 0.03821(18) 0.6411(4) 0.0353(11) Uani 1 1 d . . .
H20A H -0.1037 0.0340 0.5804 0.053 Uiso 1 1 calc R . .
H20B H -0.0900 0.0522 0.6727 0.053 Uiso 1 1 calc R . .
H20C H -0.0318 0.0092 0.6671 0.053 Uiso 1 1 calc R . .
C21 C 0.1080(3) 0.15471(17) 0.6439(3) 0.0247(9) Uani 1 1 d . . .
H21 H 0.1195 0.1432 0.5945 0.030 Uiso 1 1 calc R . .
C22 C 0.1001(4) 0.20556(19) 0.6353(4) 0.0374(12) Uani 1 1 d . . .
H22A H 0.1025 0.2184 0.6887 0.056 Uiso 1 1 calc R . .
H22B H 0.0391 0.2136 0.5864 0.056 Uiso 1 1 calc R . .
H22C H 0.1535 0.2172 0.6253 0.056 Uiso 1 1 calc R . .
C23 C 0.1949(4) 0.1417(2) 0.7275(3) 0.0379(13) Uani 1 1 d . . .
H23A H 0.2524 0.1565 0.7297 0.057 Uiso 1 1 calc R . .
H23B H 0.2036 0.1093 0.7290 0.057 Uiso 1 1 calc R . .
H23C H 0.1843 0.1510 0.7774 0.057 Uiso 1 1 calc R . .
C24 C 0.0754(3) 0.11102(15) 0.8677(3) 0.0194(8) Uani 1 1 d . . .
C25 C 0.4798(3) 0.07223(15) 1.1954(3) 0.0203(8) Uani 1 1 d . . .
C26 C 0.5697(3) 0.05923(17) 1.2577(3) 0.0249(9) Uani 1 1 d . . .
C27 C 0.5952(4) 0.01480(19) 1.2756(3) 0.0326(11) Uani 1 1 d . . .
C28 C 0.4523(4) -0.00816(17) 1.1812(4) 0.0335(11) Uani 1 1 d . . .
C29 C 0.4209(4) 0.03532(15) 1.1573(3) 0.0241(9) Uani 1 1 d . . .
C30 C 0.2599(3) 0.12401(18) 1.2430(3) 0.0265(9) Uani 1 1 d . . .
H30 H 0.2516 0.1305 1.2965 0.032 Uiso 1 1 calc R . .
C31 C 0.1758(4) 0.1461(2) 1.1668(4) 0.0403(13) Uani 1 1 d . . .
H31A H 0.1829 0.1414 1.1134 0.060 Uiso 1 1 calc R . .
H31B H 0.1755 0.1782 1.1778 0.060 Uiso 1 1 calc R . .
H31C H 0.1152 0.1329 1.1606 0.060 Uiso 1 1 calc R . .
C32 C 0.2557(4) 0.0737(2) 1.2314(4) 0.0418(13) Uani 1 1 d . . .
H32A H 0.1963 0.0623 1.2313 0.063 Uiso 1 1 calc R . .
H32B H 0.3111 0.0601 1.2790 0.063 Uiso 1 1 calc R . .
H32C H 0.2568 0.0664 1.1762 0.063 Uiso 1 1 calc R . .
C33 C 0.3633(4) 0.20736(17) 1.2696(3) 0.0296(10) Uani 1 1 d . . .
H33 H 0.3119 0.2166 1.2119 0.035 Uiso 1 1 calc R . .
C34 C 0.3260(5) 0.2211(2) 1.3353(4) 0.0411(13) Uani 1 1 d . . .
H34A H 0.3733 0.2129 1.3938 0.062 Uiso 1 1 calc R . .
H34B H 0.2653 0.2057 1.3220 0.062 Uiso 1 1 calc R . .
H34C H 0.3154 0.2534 1.3323 0.062 Uiso 1 1 calc R . .
C35 C 0.4517(5) 0.23518(19) 1.2821(4) 0.0402(13) Uani 1 1 d . . .
H35A H 0.4331 0.2666 1.2693 0.060 Uiso 1 1 calc R . .
H35B H 0.4778 0.2243 1.2428 0.060 Uiso 1 1 calc R . .
H35C H 0.5007 0.2324 1.3421 0.060 Uiso 1 1 calc R . .
C36 C 0.4608(3) 0.12279(18) 1.3668(3) 0.0269(9) Uani 1 1 d . . .
H36 H 0.4780 0.0924 1.3540 0.032 Uiso 1 1 calc R . .
C37 C 0.4193(4) 0.1155(2) 1.4325(3) 0.0383(13) Uani 1 1 d . . .
H37A H 0.4684 0.1021 1.4854 0.058 Uiso 1 1 calc R . .
H37B H 0.3637 0.0955 1.4075 0.058 Uiso 1 1 calc R . .
H37C H 0.3992 0.1442 1.4465 0.058 Uiso 1 1 calc R . .
C38 C 0.5561(4) 0.1481(2) 1.4109(3) 0.0373(13) Uani 1 1 d . . .
H38A H 0.5455 0.1763 1.4342 0.056 Uiso 1 1 calc R . .
H38B H 0.5812 0.1542 1.3685 0.056 Uiso 1 1 calc R . .
H38C H 0.6024 0.1300 1.4582 0.056 Uiso 1 1 calc R . .
C39 C 0.4382(3) 0.13636(17) 0.9520(3) 0.0259(9) Uani 1 1 d . . .
H39 H 0.3922 0.1614 0.9434 0.031 Uiso 1 1 calc R . .
C40 C 0.3762(4) 0.09395(18) 0.9229(3) 0.0328(11) Uani 1 1 d . . .
H40A H 0.3151 0.1010 0.8732 0.049 Uiso 1 1 calc R . .
H40B H 0.3638 0.0828 0.9707 0.049 Uiso 1 1 calc R . .
H40C H 0.4103 0.0711 0.9062 0.049 Uiso 1 1 calc R . .
C41 C 0.4844(4) 0.1464(2) 0.8914(3) 0.0362(12) Uani 1 1 d . . .
H41A H 0.5244 0.1210 0.8913 0.054 Uiso 1 1 calc R . .
H41B H 0.5244 0.1731 0.9115 0.054 Uiso 1 1 calc R . .
H41C H 0.4341 0.1513 0.8326 0.054 Uiso 1 1 calc R . .
C42 C 0.5912(4) 0.18719(16) 1.0893(3) 0.0268(9) Uani 1 1 d . . .
H42 H 0.6281 0.1847 1.0539 0.032 Uiso 1 1 calc R . .
C43 C 0.6654(4) 0.1905(2) 1.1839(3) 0.0352(12) Uani 1 1 d . . .
H43A H 0.7092 0.2153 1.1905 0.053 Uiso 1 1 calc R . .
H43B H 0.7020 0.1626 1.2012 0.053 Uiso 1 1 calc R . .
H43C H 0.6325 0.1957 1.2206 0.053 Uiso 1 1 calc R . .
C44 C 0.5330(5) 0.23023(18) 1.0612(4) 0.0398(13) Uani 1 1 d . . .
H44A H 0.5028 0.2363 1.0998 0.060 Uiso 1 1 calc R . .
H44B H 0.4833 0.2270 1.0016 0.060 Uiso 1 1 calc R . .
H44C H 0.5757 0.2550 1.0642 0.060 Uiso 1 1 calc R . .
C45 C 0.6125(3) 0.09219(15) 1.0916(3) 0.0208(8) Uani 1 1 d . . .
H45 H 0.6455 0.0884 1.1559 0.025 Uiso 1 1 calc R . .
C46 C 0.5713(4) 0.04625(16) 1.0542(3) 0.0271(9) Uani 1 1 d . . .
H46A H 0.5512 0.0462 0.9916 0.041 Uiso 1 1 calc R . .
H46B H 0.5158 0.0398 1.0656 0.041 Uiso 1 1 calc R . .
H46C H 0.6206 0.0234 1.0816 0.041 Uiso 1 1 calc R . .
C47 C 0.6911(3) 0.10403(18) 1.0637(3) 0.0280(10) Uani 1 1 d . . .
H47A H 0.7340 0.0784 1.0738 0.042 Uiso 1 1 calc R . .
H47B H 0.7279 0.1296 1.0974 0.042 Uiso 1 1 calc R . .
H47C H 0.6616 0.1116 1.0019 0.042 Uiso 1 1 calc R . .
C48 C 0.2907(3) 0.17687(15) 1.0332(3) 0.0202(8) Uani 1 1 d . . .
C49 C 0.0425(5) -0.0165(2) 0.9124(4) 0.0426(14) Uani 1 1 d . . .
H49A H 0.0942 -0.0039 0.9648 0.064 Uiso 1 1 calc R . .
H49B H 0.0148 -0.0424 0.9281 0.064 Uiso 1 1 calc R . .
H49C H -0.0074 0.0061 0.8848 0.064 Uiso 1 1 calc R . .
C50 C 0.0824(4) -0.03068(18) 0.8506(3) 0.0305(10) Uani 1 1 d . . .
C51 C 0.1495(4) -0.00457(18) 0.8382(3) 0.0322(11) Uani 1 1 d . . .
H51 H 0.1714 0.0223 0.8704 0.039 Uiso 1 1 calc R . .
C52 C 0.1852(4) -0.01686(19) 0.7799(4) 0.0332(11) Uani 1 1 d . . .
H52 H 0.2303 0.0016 0.7717 0.040 Uiso 1 1 calc R . .
C53 C 0.1545(4) -0.0564(2) 0.7337(3) 0.0351(11) Uani 1 1 d . . .
H53 H 0.1788 -0.0651 0.6939 0.042 Uiso 1 1 calc R . .
C54 C 0.0886(4) -0.0828(2) 0.7458(4) 0.0379(12) Uani 1 1 d . . .
H54 H 0.0674 -0.1098 0.7141 0.046 Uiso 1 1 calc R . .
C55 C 0.0528(4) -0.07018(19) 0.8042(4) 0.0358(11) Uani 1 1 d . . .
H55 H 0.0077 -0.0888 0.8123 0.043 Uiso 1 1 calc R . .
C56 C 0.1858(10) 0.0668(4) 1.4459(9) 0.114(4) Uiso 1 1 d . . .
H56A H 0.2273 0.0534 1.4225 0.170 Uiso 1 1 calc R . .
H56B H 0.1229 0.0734 1.3983 0.170 Uiso 1 1 calc R . .
H56C H 0.1779 0.0459 1.4862 0.170 Uiso 1 1 calc R . .
C57 C 0.2283(6) 0.1069(3) 1.4903(5) 0.0600(18) Uiso 1 1 d . . .
C58 C 0.3020(6) 0.1083(3) 1.5668(5) 0.0613(19) Uiso 1 1 d . . .
H58 H 0.3274 0.0812 1.5971 0.074 Uiso 1 1 calc R . .
C59 C 0.3451(9) 0.1502(4) 1.6056(8) 0.095(3) Uiso 1 1 d . . .
H59 H 0.4001 0.1521 1.6599 0.114 Uiso 1 1 calc R . .
C60 C 0.2994(7) 0.1877(3) 1.5568(6) 0.076(2) Uiso 1 1 d . . .
H60 H 0.3225 0.2167 1.5787 0.092 Uiso 1 1 calc R . .
C61 C 0.2226(7) 0.1834(3) 1.4790(6) 0.074(2) Uiso 1 1 d . . .
H61 H 0.1949 0.2103 1.4491 0.089 Uiso 1 1 calc R . .
C62 C 0.1827(7) 0.1463(3) 1.4404(7) 0.076(2) Uiso 1 1 d . . .
H62 H 0.1290 0.1452 1.3851 0.091 Uiso 1 1 calc R . .
C63 C 0.339(2) 0.5214(8) -0.0778(13) 0.075(9) Uani 0.50 1 d PD A -1
H63A H 0.2962 0.5070 -0.0571 0.113 Uiso 0.50 1 calc PR A -1
H63B H 0.3178 0.5144 -0.1392 0.113 Uiso 0.50 1 calc PR A -1
H63C H 0.3376 0.5538 -0.0704 0.113 Uiso 0.50 1 calc PR A -1
C64 C 0.4378(11) 0.5049(4) -0.0275(7) 0.045(3) Uani 0.50 1 d PD A -1
C65 C 0.4713(13) 0.4929(7) 0.0585(9) 0.042(5) Uani 0.50 1 d PD A -1
H65 H 0.4294 0.4956 0.0855 0.050 Uiso 0.50 1 calc PR A -1
C66 C 0.5637(8) 0.4771(5) 0.1071(7) 0.044(3) Uani 0.50 1 d PD A -1
H66 H 0.5839 0.4687 0.1659 0.053 Uiso 0.50 1 calc PR A -1
C67 C 0.6261(15) 0.4738(9) 0.0697(11) 0.051(6) Uani 0.50 1 d PD A -1
H67 H 0.6901 0.4637 0.1023 0.061 Uiso 0.50 1 calc PR A -1
C68 C 0.5934(10) 0.4854(5) -0.0160(8) 0.055(4) Uani 0.50 1 d PD A -1
H68 H 0.6353 0.4825 -0.0429 0.066 Uiso 0.50 1 calc PR A -1
C69 C 0.5015(12) 0.5011(9) -0.0637(13) 0.052(7) Uani 0.50 1 d PD A -1
H69 H 0.4817 0.5094 -0.1225 0.062 Uiso 0.50 1 calc PR A -1
F1 F 0.0372(2) 0.24247(11) 0.7891(2) 0.0357(7) Uani 1 1 d . . .
F2 F -0.0075(3) 0.32210(12) 0.7154(3) 0.0614(12) Uani 1 1 d . . .
F3 F -0.2796(3) 0.27126(14) 0.4969(2) 0.0535(11) Uani 1 1 d . . .
F4 F -0.2540(2) 0.18999(11) 0.56148(18) 0.0344(7) Uani 1 1 d . . .
F5 F 0.6380(2) 0.08971(11) 1.30197(18) 0.0314(6) Uani 1 1 d . . .
F6 F 0.6841(3) 0.00470(13) 1.3352(2) 0.0466(9) Uani 1 1 d . . .
F7 F 0.3923(3) -0.04187(11) 1.1417(3) 0.0495(9) Uani 1 1 d . . .
F8 F 0.3321(2) 0.04090(11) 1.0924(2) 0.0336(7) Uani 1 1 d . . .
Ir1 Ir -0.064605(11) 0.149096(5) 0.735179(9) 0.01625(4) Uani 1 1 d . . .
H1 H -0.1525 0.1470 0.6635 0.024 Uiso 1 1 d R . .
Ir2 Ir 0.434630(11) 0.134317(5) 1.155057(10) 0.01632(4) Uani 1 1 d . . .
H2 H 0.5235 0.1342 1.2257 0.024 Uiso 1 1 d R . .
N1 N 0.5382(4) -0.01904(16) 1.2389(3) 0.0390(11) Uani 1 1 d . . .
N2 N -0.1448(4) 0.29734(17) 0.6055(4) 0.0450(14) Uani 1 1 d . . .
O1 O 0.0035(2) 0.09100(10) 0.81243(19) 0.0210(6) Uani 1 1 d . . .
O2 O 0.0861(2) 0.15268(11) 0.85805(19) 0.0217(6) Uani 1 1 d . . .
O3 O 0.1362(2) 0.08841(11) 0.9345(2) 0.0263(7) Uani 1 1 d . . .
H3 H 0.1809 0.1053 0.9666 0.040 Uiso 1 1 calc R . .
O4 O 0.3633(2) 0.19606(11) 1.0910(2) 0.0217(6) Uani 1 1 d . . .
O5 O 0.2841(2) 0.13454(10) 1.0355(2) 0.0214(6) Uani 1 1 d . . .
O6 O 0.2251(2) 0.20161(11) 0.9730(2) 0.0278(7) Uani 1 1 d . . .
H6A H 0.1809 0.1852 0.9386 0.042 Uiso 1 1 calc R . .
P1 P -0.15485(8) 0.15619(4) 0.81500(7) 0.0187(2) Uani 1 1 d . . .
P2 P -0.00413(8) 0.12869(4) 0.63559(7) 0.0193(2) Uani 1 1 d . . .
P3 P 0.37851(8) 0.14656(4) 1.26040(7) 0.0198(2) Uani 1 1 d . . .
P4 P 0.51912(8) 0.13562(4) 1.06981(7) 0.0182(2) Uani 1 1 d . . .

loop_
_atom_site_aniso_label
_atom_site_aniso_U_11
_atom_site_aniso_U_22
_atom_site_aniso_U_33
_atom_site_aniso_U_23
_atom_site_aniso_U_13
_atom_site_aniso_U_12
C1 0.033(2) 0.019(2) 0.024(2) 0.0032(16) 0.0194(19) 0.0053(17)
C2 0.034(3) 0.024(2) 0.033(2) 0.0007(18) 0.021(2) 0.0037(19)
C3 0.062(4) 0.022(3) 0.064(4) 0.006(2) 0.051(3) 0.003(2)
C4 0.050(3) 0.044(3) 0.038(3) 0.021(2) 0.033(3) 0.028(3)
C5 0.034(3) 0.038(3) 0.023(2) 0.0044(19) 0.020(2) 0.009(2)
C6 0.018(2) 0.036(3) 0.021(2) 0.0029(17) 0.0101(17) 0.0061(18)
C7 0.020(2) 0.047(3) 0.029(2) -0.002(2) 0.0047(19) -0.000(2)
C8 0.028(3) 0.062(4) 0.029(2) 0.006(2) 0.017(2) 0.017(2)
C9 0.025(2) 0.029(2) 0.021(2) 0.0032(17) 0.0130(17) 0.0006(18)
C10 0.032(3) 0.029(3) 0.034(3) 0.000(2) 0.017(2) -0.004(2)
C11 0.045(3) 0.037(3) 0.039(3) 0.008(2) 0.033(3) 0.003(2)
C12 0.025(2) 0.034(3) 0.020(2) -0.0066(17) 0.0121(18) -0.0003(18)
C13 0.066(4) 0.031(3) 0.033(3) -0.010(2) 0.026(3) -0.008(3)
C14 0.025(2) 0.059(4) 0.026(2) -0.015(2) 0.007(2) 0.001(2)
C15 0.025(2) 0.037(3) 0.0146(18) 0.0011(17) 0.0089(17) 0.0094(19)
C16 0.044(3) 0.044(3) 0.019(2) 0.0036(19) 0.019(2) 0.012(2)
C17 0.027(3) 0.058(4) 0.023(2) -0.008(2) 0.004(2) 0.003(2)
C18 0.035(3) 0.026(2) 0.021(2) 0.0002(17) 0.0149(19) 0.0065(19)
C19 0.057(4) 0.035(3) 0.037(3) 0.003(2) 0.030(3) 0.016(3)
C20 0.044(3) 0.028(3) 0.032(3) -0.005(2) 0.015(2) -0.002(2)
C21 0.021(2) 0.035(3) 0.021(2) 0.0009(17) 0.0113(17) 0.0014(18)
C22 0.037(3) 0.038(3) 0.045(3) -0.002(2) 0.026(3) -0.004(2)
C23 0.018(2) 0.067(4) 0.026(2) 0.004(2) 0.0076(19) 0.001(2)
C24 0.0175(19) 0.026(2) 0.0150(17) -0.0008(15) 0.0079(15) 0.0015(16)
C25 0.025(2) 0.022(2) 0.0184(18) 0.0000(15) 0.0131(17) 0.0005(16)
C26 0.029(2) 0.030(2) 0.021(2) 0.0040(17) 0.0153(18) 0.0022(18)
C27 0.040(3) 0.038(3) 0.031(2) 0.015(2) 0.025(2) 0.015(2)
C28 0.051(3) 0.023(2) 0.041(3) 0.000(2) 0.033(3) -0.005(2)
C29 0.033(2) 0.019(2) 0.027(2) -0.0007(16) 0.0192(19) -0.0007(18)
C30 0.018(2) 0.041(3) 0.025(2) -0.0033(19) 0.0130(17) -0.0026(18)
C31 0.019(2) 0.070(4) 0.033(3) 0.003(3) 0.012(2) -0.000(2)
C32 0.039(3) 0.042(3) 0.053(3) -0.010(3) 0.028(3) -0.015(3)
C33 0.037(3) 0.027(2) 0.029(2) -0.0052(18) 0.018(2) -0.000(2)
C34 0.056(4) 0.039(3) 0.039(3) -0.006(2) 0.031(3) 0.004(3)
C35 0.054(4) 0.029(3) 0.044(3) -0.015(2) 0.029(3) -0.013(2)
C36 0.026(2) 0.039(3) 0.0173(19) 0.0006(18) 0.0102(17) 0.0051(19)
C37 0.040(3) 0.058(4) 0.022(2) 0.008(2) 0.018(2) 0.009(3)
C38 0.023(2) 0.065(4) 0.021(2) -0.005(2) 0.0063(19) 0.001(2)
C39 0.027(2) 0.037(3) 0.0139(18) 0.0033(17) 0.0093(17) 0.0041(19)
C40 0.031(3) 0.039(3) 0.020(2) -0.0045(19) 0.0031(19) 0.000(2)
C41 0.041(3) 0.052(3) 0.021(2) 0.009(2) 0.018(2) 0.005(2)
C42 0.031(2) 0.024(2) 0.033(2) -0.0012(18) 0.022(2) -0.0055(18)
C43 0.035(3) 0.042(3) 0.033(3) -0.012(2) 0.019(2) -0.016(2)
C44 0.048(3) 0.022(3) 0.060(4) 0.002(2) 0.033(3) -0.004(2)
C45 0.023(2) 0.023(2) 0.0199(19) 0.0023(15) 0.0122(17) 0.0021(16)
C46 0.033(2) 0.023(2) 0.031(2) -0.0034(18) 0.020(2) 0.0005(19)
C47 0.024(2) 0.035(3) 0.030(2) 0.0069(19) 0.0161(19) 0.0050(19)
C48 0.0179(19) 0.025(2) 0.0180(18) -0.0011(15) 0.0077(15) 0.0003(16)
C49 0.051(4) 0.041(3) 0.045(3) 0.006(2) 0.030(3) 0.015(3)
C50 0.032(3) 0.031(3) 0.031(2) 0.0059(19) 0.016(2) 0.011(2)
C51 0.033(3) 0.029(3) 0.034(3) 0.004(2) 0.015(2) 0.006(2)
C52 0.031(3) 0.034(3) 0.038(3) 0.007(2) 0.018(2) 0.004(2)
C53 0.040(3) 0.041(3) 0.026(2) 0.003(2) 0.017(2) 0.009(2)
C54 0.045(3) 0.037(3) 0.032(3) -0.004(2) 0.018(2) -0.001(2)
C55 0.038(3) 0.036(3) 0.037(3) 0.002(2) 0.021(2) -0.002(2)
C63 0.09(2) 0.08(2) 0.045(10) 0.008(10) 0.022(12) 0.039(15)
C64 0.069(9) 0.037(6) 0.028(5) -0.000(5) 0.021(6) 0.001(6)
C65 0.062(11) 0.044(10) 0.036(9) 0.005(7) 0.036(9) 0.010(9)
C66 0.047(7) 0.060(8) 0.028(5) 0.002(5) 0.020(5) 0.002(6)
C67 0.052(13) 0.061(11) 0.039(9) -0.004(8) 0.019(9) -0.001(10)
C68 0.057(9) 0.070(10) 0.048(8) -0.004(7) 0.032(7) -0.013(8)
C69 0.070(14) 0.061(12) 0.029(8) 0.003(7) 0.027(8) -0.002(11)
F1 0.0349(17) 0.0328(17) 0.0402(17) -0.0086(13) 0.0172(14) -0.0078(13)
F2 0.087(3) 0.0226(17) 0.103(3) -0.0012(19) 0.067(3) -0.0077(18)
F3 0.061(2) 0.072(3) 0.0417(19) 0.0335(18) 0.0350(18) 0.044(2)
F4 0.0283(15) 0.0471(19) 0.0236(14) 0.0037(12) 0.0074(12) 0.0106(13)
F5 0.0257(14) 0.0410(18) 0.0219(13) -0.0003(11) 0.0052(11) 0.0025(12)
F6 0.045(2) 0.060(2) 0.0413(18) 0.0259(17) 0.0253(16) 0.0262(17)
F7 0.072(3) 0.0267(17) 0.071(3) -0.0118(16) 0.051(2) -0.0165(17)
F8 0.0309(15) 0.0362(17) 0.0331(15) -0.0073(12) 0.0133(13) -0.0118(13)
Ir1 0.01628(7) 0.01916(8) 0.01328(7) -0.00040(5) 0.00642(6) 0.00069(5)
Ir2 0.01576(7) 0.01972(8) 0.01368(7) -0.00138(5) 0.00662(6) -0.00157(5)
N1 0.055(3) 0.031(2) 0.048(3) 0.011(2) 0.039(3) 0.008(2)
N2 0.068(4) 0.030(3) 0.064(3) 0.021(2) 0.054(3) 0.022(2)
O1 0.0204(15) 0.0218(16) 0.0175(14) 0.0010(11) 0.0052(12) 0.0011(12)
O2 0.0244(15) 0.0220(16) 0.0190(14) -0.0004(11) 0.0098(12) -0.0007(12)
O3 0.0287(17) 0.0226(17) 0.0196(15) 0.0021(12) 0.0029(13) -0.0003(13)
O4 0.0195(15) 0.0220(16) 0.0204(14) 0.0013(11) 0.0057(12) 0.0013(12)
O5 0.0231(15) 0.0195(15) 0.0192(14) -0.0004(11) 0.0070(12) -0.0000(12)
O6 0.0246(16) 0.0238(17) 0.0250(16) 0.0013(13) 0.0017(13) 0.0001(13)
P1 0.0186(5) 0.0233(5) 0.0149(4) -0.0004(4) 0.0080(4) 0.0009(4)
P2 0.0187(5) 0.0250(6) 0.0140(4) -0.0002(4) 0.0071(4) 0.0024(4)
P3 0.0180(5) 0.0255(6) 0.0177(5) -0.0020(4) 0.0095(4) -0.0013(4)
P4 0.0204(5) 0.0202(5) 0.0157(4) 0.0002(4) 0.0095(4) -0.0012(4)

loop_
_atom_type_symbol
_atom_type_description
_atom_type_scat_dispersion_real
_atom_type_scat_dispersion_imag
_atom_type_scat_source
C C 0.0033 0.0016 'International Tables Vol C Tables 4.2.6.8 and 6.1.1.4'
H H 0.0000 0.0000 'International Tables Vol C Tables 4.2.6.8 and 6.1.1.4'
F F 0.0171 0.0103 'International Tables Vol C Tables 4.2.6.8 and 6.1.1.4'
Ir Ir -1.4442 7.9887 'International Tables Vol C Tables 4.2.6.8 and 6.1.1.4'
N N 0.0061 0.0033 'International Tables Vol C Tables 4.2.6.8 and 6.1.1.4'
O O 0.0106 0.0060 'International Tables Vol C Tables 4.2.6.8 and 6.1.1.4'
P P 0.1023 0.0942 'International Tables Vol C Tables 4.2.6.8 and 6.1.1.4'

loop_
_geom_angle_atom_site_label_1
_geom_angle_atom_site_label_2
_geom_angle_atom_site_label_3
_geom_angle
_geom_angle_site_symmetry_1
_geom_angle_site_symmetry_3
_geom_angle_publ_flag
C5 C1 C2 111.4(4) . . ?
C5 C1 Ir1 128.4(4) . . ?
C2 C1 Ir1 120.2(4) . . ?
F1 C2 C3 117.2(5) . . ?
F1 C2 C1 120.4(4) . . ?
C3 C2 C1 122.3(5) . . ?
N2 C3 F2 116.1(5) . . ?
N2 C3 C2 124.6(6) . . ?
F2 C3 C2 119.3(6) . . ?
N2 C4 F3 115.4(5) . . ?
N2 C4 C5 125.2(6) . . ?
F3 C4 C5 119.4(6) . . ?
F4 C5 C4 116.1(5) . . ?
F4 C5 C1 121.3(4) . . ?
C4 C5 C1 122.5(5) . . ?
C8 C6 C7 109.5(4) . . ?
C8 C6 P1 116.7(3) . . ?
C7 C6 P1 113.7(3) . . ?
C8 C6 H6 105.3 . . ?
C7 C6 H6 105.3 . . ?
P1 C6 H6 105.3 . . ?
C6 C7 H7A 109.5 . . ?
C6 C7 H7B 109.5 . . ?
H7A C7 H7B 109.5 . . ?
C6 C7 H7C 109.5 . . ?
H7A C7 H7C 109.5 . . ?
H7B C7 H7C 109.5 . . ?
C6 C8 H8A 109.5 . . ?
C6 C8 H8B 109.5 . . ?
H8A C8 H8B 109.5 . . ?
C6 C8 H8C 109.5 . . ?
H8A C8 H8C 109.5 . . ?
H8B C8 H8C 109.5 . . ?
C11 C9 C10 109.7(4) . . ?
C11 C9 P1 115.2(3) . . ?
C10 C9 P1 113.9(3) . . ?
C11 C9 H9 105.7 . . ?
C10 C9 H9 105.7 . . ?
P1 C9 H9 105.7 . . ?
C9 C10 H10A 109.5 . . ?
C9 C10 H10B 109.5 . . ?
H10A C10 H10B 109.5 . . ?
C9 C10 H10C 109.5 . . ?
H10A C10 H10C 109.5 . . ?
H10B C10 H10C 109.5 . . ?
C9 C11 H11A 109.5 . . ?
C9 C11 H11B 109.5 . . ?
H11A C11 H11B 109.5 . . ?
C9 C11 H11C 109.5 . . ?
H11A C11 H11C 109.5 . . ?
H11B C11 H11C 109.5 . . ?
C13 C12 C14 110.0(5) . . ?
C13 C12 P1 113.2(3) . . ?
C14 C12 P1 112.9(3) . . ?
C13 C12 H12 106.7 . . ?
C14 C12 H12 106.7 . . ?
P1 C12 H12 106.7 . . ?
C12 C13 H13A 109.5 . . ?
C12 C13 H13B 109.5 . . ?
H13A C13 H13B 109.5 . . ?
C12 C13 H13C 109.5 . . ?
H13A C13 H13C 109.5 . . ?
H13B C13 H13C 109.5 . . ?
C12 C14 H14A 109.5 . . ?
C12 C14 H14B 109.5 . . ?
H14A C14 H14B 109.5 . . ?
C12 C14 H14C 109.5 . . ?
H14A C14 H14C 109.5 . . ?
H14B C14 H14C 109.5 . . ?
C17 C15 C16 109.3(4) . . ?
C17 C15 P2 113.0(4) . . ?
C16 C15 P2 116.5(3) . . ?
C17 C15 H10 105.7 . . ?
C16 C15 H10 105.7 . . ?
P2 C15 H10 105.7 . . ?
C15 C16 H16A 109.5 . . ?
C15 C16 H16B 109.5 . . ?
H16A C16 H16B 109.5 . . ?
C15 C16 H16C 109.5 . . ?
H16A C16 H16C 109.5 . . ?
H16B C16 H16C 109.5 . . ?
C15 C17 H17A 109.5 . . ?
C15 C17 H17B 109.5 . . ?
H17A C17 H17B 109.5 . . ?
C15 C17 H17C 109.5 . . ?
H17A C17 H17C 109.5 . . ?
H17B C17 H17C 109.5 . . ?
C20 C18 C19 110.2(4) . . ?
C20 C18 P2 114.1(4) . . ?
C19 C18 P2 115.3(3) . . ?
C20 C18 H18 105.4 . . ?
C19 C18 H18 105.4 . . ?
P2 C18 H18 105.4 . . ?
C18 C19 H19A 109.5 . . ?
C18 C19 H19B 109.5 . . ?
H19A C19 H19B 109.5 . . ?
C18 C19 H19C 109.5 . . ?
H19A C19 H19C 109.5 . . ?
H19B C19 H19C 109.5 . . ?
C18 C20 H20A 109.5 . . ?
C18 C20 H20B 109.5 . . ?
H20A C20 H20B 109.5 . . ?
C18 C20 H20C 109.5 . . ?
H20A C20 H20C 109.5 . . ?
H20B C20 H20C 109.5 . . ?
C23 C21 C22 110.2(5) . . ?
C23 C21 P2 112.1(3) . . ?
C22 C21 P2 112.3(3) . . ?
C23 C21 H21 107.3 . . ?
C22 C21 H21 107.3 . . ?
P2 C21 H21 107.3 . . ?
C21 C22 H22A 109.5 . . ?
C21 C22 H22B 109.5 . . ?
H22A C22 H22B 109.5 . . ?
C21 C22 H22C 109.5 . . ?
H22A C22 H22C 109.5 . . ?
H22B C22 H22C 109.5 . . ?
C21 C23 H23A 109.5 . . ?
C21 C23 H23B 109.5 . . ?
H23A C23 H23B 109.5 . . ?
C21 C23 H23C 109.5 . . ?
H23A C23 H23C 109.5 . . ?
H23B C23 H23C 109.5 . . ?
O1 C24 O2 119.4(4) . . ?
O1 C24 O3 118.3(4) . . ?
O2 C24 O3 122.3(4) . . ?
O1 C24 Ir1 55.1(2) . . ?
O2 C24 Ir1 64.4(2) . . ?
O3 C24 Ir1 172.1(3) . . ?
C26 C25 C29 111.5(4) . . ?
C26 C25 Ir2 127.4(4) . . ?
C29 C25 Ir2 121.0(3) . . ?
F5 C26 C27 116.6(4) . . ?
F5 C26 C25 121.1(4) . . ?
C27 C26 C25 122.2(5) . . ?
N1 C27 F6 116.2(5) . . ?
N1 C27 C26 124.8(5) . . ?
F6 C27 C26 119.0(5) . . ?
N1 C28 F7 116.5(5) . . ?
N1 C28 C29 124.6(5) . . ?
F7 C28 C29 118.9(5) . . ?
F8 C29 C28 117.3(5) . . ?
F8 C29 C25 120.5(4) . . ?
C28 C29 C25 122.1(5) . . ?
C32 C30 C31 110.2(5) . . ?
C32 C30 P3 111.4(3) . . ?
C31 C30 P3 113.1(4) . . ?
C32 C30 H30 107.3 . . ?
C31 C30 H30 107.3 . . ?
P3 C30 H30 107.3 . . ?
C30 C31 H31A 109.5 . . ?
C30 C31 H31B 109.5 . . ?
H31A C31 H31B 109.5 . . ?
C30 C31 H31C 109.5 . . ?
H31A C31 H31C 109.5 . . ?
H31B C31 H31C 109.5 . . ?
C30 C32 H32A 109.5 . . ?
C30 C32 H32B 109.5 . . ?
H32A C32 H32B 109.5 . . ?
C30 C32 H32C 109.5 . . ?
H32A C32 H32C 109.5 . . ?
H32B C32 H32C 109.5 . . ?
C34 C33 C35 110.6(4) . . ?
C34 C33 P3 115.5(4) . . ?
C35 C33 P3 114.0(4) . . ?
C34 C33 H33 105.2 . . ?
C35 C33 H33 105.2 . . ?
P3 C33 H33 105.2 . . ?
C33 C34 H34A 109.5 . . ?
C33 C34 H34B 109.5 . . ?
H34A C34 H34B 109.5 . . ?
C33 C34 H34C 109.5 . . ?
H34A C34 H34C 109.5 . . ?
H34B C34 H34C 109.5 . . ?
C33 C35 H35A 109.5 . . ?
C33 C35 H35B 109.5 . . ?
H35A C35 H35B 109.5 . . ?
C33 C35 H35C 109.5 . . ?
H35A C35 H35C 109.5 . . ?
H35B C35 H35C 109.5 . . ?
C38 C36 C37 109.2(4) . . ?
C38 C36 P3 113.3(4) . . ?
C37 C36 P3 116.7(3) . . ?
C38 C36 H36 105.6 . . ?
C37 C36 H36 105.6 . . ?
P3 C36 H36 105.6 . . ?
C36 C37 H37A 109.5 . . ?
C36 C37 H37B 109.5 . . ?
H37A C37 H37B 109.5 . . ?
C36 C37 H37C 109.5 . . ?
H37A C37 H37C 109.5 . . ?
H37B C37 H37C 109.5 . . ?
C36 C38 H38A 109.5 . . ?
C36 C38 H38B 109.5 . . ?
H38A C38 H38B 109.5 . . ?
C36 C38 H38C 109.5 . . ?
H38A C38 H38C 109.5 . . ?
H38B C38 H38C 109.5 . . ?
C41 C39 C40 110.6(4) . . ?
C41 C39 P4 116.8(4) . . ?
C40 C39 P4 111.9(3) . . ?
C41 C39 H39 105.5 . . ?
C40 C39 H39 105.5 . . ?
P4 C39 H39 105.5 . . ?
C39 C40 H40A 109.5 . . ?
C39 C40 H40B 109.5 . . ?
H40A C40 H40B 109.5 . . ?
C39 C40 H40C 109.5 . . ?
H40A C40 H40C 109.5 . . ?
H40B C40 H40C 109.5 . . ?
C39 C41 H41A 109.5 . . ?
C39 C41 H41B 109.5 . . ?
H41A C41 H41B 109.5 . . ?
C39 C41 H41C 109.5 . . ?
H41A C41 H41C 109.5 . . ?
H41B C41 H41C 109.5 . . ?
C44 C42 C43 110.2(5) . . ?
C44 C42 P4 115.0(4) . . ?
C43 C42 P4 111.1(3) . . ?
C44 C42 H42 106.7 . . ?
C43 C42 H42 106.7 . . ?
P4 C42 H42 106.7 . . ?
C42 C43 H43A 109.5 . . ?
C42 C43 H43B 109.5 . . ?
H43A C43 H43B 109.5 . . ?
C42 C43 H43C 109.5 . . ?
H43A C43 H43C 109.5 . . ?
H43B C43 H43C 109.5 . . ?
C42 C44 H44A 109.5 . . ?
C42 C44 H44B 109.5 . . ?
H44A C44 H44B 109.5 . . ?
C42 C44 H44C 109.5 . . ?
H44A C44 H44C 109.5 . . ?
H44B C44 H44C 109.5 . . ?
C47 C45 C46 108.6(4) . . ?
C47 C45 P4 115.4(3) . . ?
C46 C45 P4 113.6(3) . . ?
C47 C45 H45 106.2 . . ?
C46 C45 H45 106.2 . . ?
P4 C45 H45 106.2 . . ?
C45 C46 H46A 109.5 . . ?
C45 C46 H46B 109.5 . . ?
H46A C46 H46B 109.5 . . ?
C45 C46 H46C 109.5 . . ?
H46A C46 H46C 109.5 . . ?
H46B C46 H46C 109.5 . . ?
C45 C47 H47A 109.5 . . ?
C45 C47 H47B 109.5 . . ?
H47A C47 H47B 109.5 . . ?
C45 C47 H47C 109.5 . . ?
H47A C47 H47C 109.5 . . ?
H47B C47 H47C 109.5 . . ?
O4 C48 O5 118.9(4) . . ?
O4 C48 O6 118.4(4) . . ?
O5 C48 O6 122.7(4) . . ?
O4 C48 Ir2 56.2(2) . . ?
O5 C48 Ir2 62.8(2) . . ?
O6 C48 Ir2 173.9(3) . . ?
C50 C49 H49A 109.5 . . ?
C50 C49 H49B 109.5 . . ?
H49A C49 H49B 109.5 . . ?
C50 C49 H49C 109.5 . . ?
H49A C49 H49C 109.5 . . ?
H49B C49 H49C 109.5 . . ?
C55 C50 C51 118.3(5) . . ?
C55 C50 C49 120.8(5) . . ?
C51 C50 C49 120.9(5) . . ?
C52 C51 C50 121.4(5) . . ?
C52 C51 H51 119.3 . . ?
C50 C51 H51 119.3 . . ?
C51 C52 C53 119.6(5) . . ?
C51 C52 H52 120.2 . . ?
C53 C52 H52 120.2 . . ?
C54 C53 C52 119.7(5) . . ?
C54 C53 H53 120.1 . . ?
C52 C53 H53 120.1 . . ?
C53 C54 C55 120.3(5) . . ?
C53 C54 H54 119.8 . . ?
C55 C54 H54 119.8 . . ?
C50 C55 C54 120.7(5) . . ?
C50 C55 H55 119.7 . . ?
C54 C55 H55 119.7 . . ?
C57 C56 H56A 109.5 . . ?
C57 C56 H56B 109.5 . . ?
H56A C56 H56B 109.5 . . ?
C57 C56 H56C 109.5 . . ?
H56A C56 H56C 109.5 . . ?
H56B C56 H56C 109.5 . . ?
C58 C57 C56 124.0(9) . . ?
C58 C57 C62 123.6(9) . . ?
C56 C57 C62 112.4(9) . . ?
C57 C58 C59 120.9(9) . . ?
C57 C58 H58 119.5 . . ?
C59 C58 H58 119.5 . . ?
C60 C59 C58 114.5(11) . . ?
C60 C59 H59 122.8 . . ?
C58 C59 H59 122.8 . . ?
C61 C60 C59 120.8(11) . . ?
C61 C60 H60 119.6 . . ?
C59 C60 H60 119.6 . . ?
C62 C61 C60 126.8(10) . . ?
C62 C61 H61 116.6 . . ?
C60 C61 H61 116.6 . . ?
C61 C62 C57 113.3(10) . . ?
C61 C62 H62 123.3 . . ?
C57 C62 H62 123.3 . . ?
C65 C64 C69 116.8(13) . . ?
C65 C64 C63 121.5(11) . . ?
C69 C64 C63 121.8(11) . . ?
C64 C65 C66 122.6(15) . . ?
C64 C65 H65 118.7 . . ?
C66 C65 H65 118.7 . . ?
C67 C66 C65 119.6(15) . . ?
C67 C66 H66 120.2 . . ?
C65 C66 H66 120.2 . . ?
C68 C67 C66 118.4(17) . . ?
C68 C67 H67 120.8 . . ?
C66 C67 H67 120.8 . . ?
C67 C68 C69 121.6(15) . . ?
C67 C68 H68 119.2 . . ?
C69 C68 H68 119.2 . . ?
C68 C69 C64 121.0(14) . . ?
C68 C69 H69 119.5 . . ?
C64 C69 H69 119.5 . . ?
C1 Ir1 O1 168.63(17) . . ?
C1 Ir1 P1 93.08(12) . . ?
O1 Ir1 P1 88.29(9) . . ?
C1 Ir1 P2 91.75(12) . . ?
O1 Ir1 P2 89.65(8) . . ?
P1 Ir1 P2 165.58(4) . . ?
C1 Ir1 O2 111.04(16) . . ?
O1 Ir1 O2 57.60(11) . . ?
P1 Ir1 O2 94.71(8) . . ?
P2 Ir1 O2 96.22(8) . . ?
C1 Ir1 C24 140.20(17) . . ?
O1 Ir1 C24 28.44(13) . . ?
P1 Ir1 C24 90.58(9) . . ?
P2 Ir1 C24 94.38(9) . . ?
O2 Ir1 C24 29.19(12) . . ?
C1 Ir1 H1 69.0 . . ?
O1 Ir1 H1 122.4 . . ?
P1 Ir1 H1 85.3 . . ?
P2 Ir1 H1 83.8 . . ?
O2 Ir1 H1 180.0 . . ?
C24 Ir1 H1 150.8 . . ?
C25 Ir2 O4 169.36(15) . . ?
C25 Ir2 O5 111.71(15) . . ?
O4 Ir2 O5 57.73(11) . . ?
C25 Ir2 P4 91.43(12) . . ?
O4 Ir2 P4 88.24(9) . . ?
O5 Ir2 P4 93.79(8) . . ?
C25 Ir2 P3 94.03(12) . . ?
O4 Ir2 P3 88.81(9) . . ?
O5 Ir2 P3 96.48(8) . . ?
P4 Ir2 P3 165.66(4) . . ?
C25 Ir2 C48 140.69(16) . . ?
O4 Ir2 C48 28.71(13) . . ?
O5 Ir2 C48 29.04(12) . . ?
P4 Ir2 C48 90.32(9) . . ?
P3 Ir2 C48 93.81(9) . . ?
C25 Ir2 H2 68.3 . . ?
O4 Ir2 H2 122.3 . . ?
O5 Ir2 H2 180.0 . . ?
P4 Ir2 H2 86.2 . . ?
P3 Ir2 H2 83.5 . . ?
C48 Ir2 H2 151.0 . . ?
C28 N1 C27 114.8(5) . . ?
C4 N2 C3 114.0(5) . . ?
C24 O1 Ir1 96.4(3) . . ?
C24 O2 Ir1 86.5(2) . . ?
C24 O3 H3 109.5 . . ?
C48 O4 Ir2 95.1(3) . . ?
C48 O5 Ir2 88.1(2) . . ?
C48 O6 H6A 109.5 . . ?
C12 P1 C9 101.6(2) . . ?
C12 P1 C6 102.3(2) . . ?
C9 P1 C6 110.7(2) . . ?
C12 P1 Ir1 119.97(15) . . ?
C9 P1 Ir1 110.02(15) . . ?
C6 P1 Ir1 111.62(14) . . ?
C21 P2 C15 102.2(2) . . ?
C21 P2 C18 103.1(2) . . ?
C15 P2 C18 109.6(2) . . ?
C21 P2 Ir1 119.35(15) . . ?
C15 P2 Ir1 112.09(15) . . ?
C18 P2 Ir1 109.83(14) . . ?
C36 P3 C33 110.7(2) . . ?
C36 P3 C30 103.0(2) . . ?
C33 P3 C30 102.6(2) . . ?
C36 P3 Ir2 111.81(15) . . ?
C33 P3 Ir2 108.83(16) . . ?
C30 P3 Ir2 119.45(15) . . ?
C42 P4 C39 104.7(2) . . ?
C42 P4 C45 101.2(2) . . ?
C39 P4 C45 108.8(2) . . ?
C42 P4 Ir2 110.94(15) . . ?
C39 P4 Ir2 112.59(15) . . ?
C45 P4 Ir2 117.30(14) . . ?

loop_
_geom_bond_atom_site_label_1
_geom_bond_atom_site_label_2
_geom_bond_distance
_geom_bond_site_symmetry_2
_geom_bond_publ_flag
C1 C5 1.387(7) . ?
C1 C2 1.398(7) . ?
C1 Ir1 2.010(4) . ?
C2 F1 1.354(6) . ?
C2 C3 1.374(7) . ?
C3 N2 1.327(9) . ?
C3 F2 1.339(7) . ?
C4 N2 1.310(9) . ?
C4 F3 1.346(7) . ?
C4 C5 1.374(7) . ?
C5 F4 1.356(6) . ?
C6 C8 1.523(6) . ?
C6 C7 1.530(7) . ?
C6 P1 1.874(5) . ?
C6 H6 1.0000 . ?
C7 H7A 0.9800 . ?
C7 H7B 0.9800 . ?
C7 H7C 0.9800 . ?
C8 H8A 0.9800 . ?
C8 H8B 0.9800 . ?
C8 H8C 0.9800 . ?
C9 C11 1.528(6) . ?
C9 C10 1.537(7) . ?
C9 P1 1.851(5) . ?
C9 H9 1.0000 . ?
C10 H10A 0.9800 . ?
C10 H10B 0.9800 . ?
C10 H10C 0.9800 . ?
C11 H11A 0.9800 . ?
C11 H11B 0.9800 . ?
C11 H11C 0.9800 . ?
C12 C13 1.525(8) . ?
C12 C14 1.524(7) . ?
C12 P1 1.850(5) . ?
C12 H12 1.0000 . ?
C13 H13A 0.9800 . ?
C13 H13B 0.9800 . ?
C13 H13C 0.9800 . ?
C14 H14A 0.9800 . ?
C14 H14B 0.9800 . ?
C14 H14C 0.9800 . ?
C15 C17 1.528(8) . ?
C15 C16 1.542(6) . ?
C15 P2 1.853(5) . ?
C15 H10 1.0000 . ?
C16 H16A 0.9800 . ?
C16 H16B 0.9800 . ?
C16 H16C 0.9800 . ?
C17 H17A 0.9800 . ?
C17 H17B 0.9800 . ?
C17 H17C 0.9800 . ?
C18 C20 1.533(7) . ?
C18 C19 1.540(6) . ?
C18 P2 1.856(5) . ?
C18 H18 1.0000 . ?
C19 H19A 0.9800 . ?
C19 H19B 0.9800 . ?
C19 H19C 0.9800 . ?
C20 H20A 0.9800 . ?
C20 H20B 0.9800 . ?
C20 H20C 0.9800 . ?
C21 C23 1.527(7) . ?
C21 C22 1.531(7) . ?
C21 P2 1.850(5) . ?
C21 H21 1.0000 . ?
C22 H22A 0.9800 . ?
C22 H22B 0.9800 . ?
C22 H22C 0.9800 . ?
C23 H23A 0.9800 . ?
C23 H23B 0.9800 . ?
C23 H23C 0.9800 . ?
C24 O1 1.256(5) . ?
C24 O2 1.280(6) . ?
C24 O3 1.310(5) . ?
C24 Ir1 2.620(4) . ?
C25 C26 1.389(6) . ?
C25 C29 1.401(6) . ?
C25 Ir2 2.002(4) . ?
C26 F5 1.352(6) . ?
C26 C27 1.385(7) . ?
C27 N1 1.311(8) . ?
C27 F6 1.342(6) . ?
C28 N1 1.306(8) . ?
C28 F7 1.339(6) . ?
C28 C29 1.389(7) . ?
C29 F8 1.349(6) . ?
C30 C32 1.518(8) . ?
C30 C31 1.534(7) . ?
C30 P3 1.855(5) . ?
C30 H30 1.0000 . ?
C31 H31A 0.9800 . ?
C31 H31B 0.9800 . ?
C31 H31C 0.9800 . ?
C32 H32A 0.9800 . ?
C32 H32B 0.9800 . ?
C32 H32C 0.9800 . ?
C33 C34 1.530(7) . ?
C33 C35 1.536(8) . ?
C33 P3 1.854(5) . ?
C33 H33 1.0000 . ?
C34 H34A 0.9800 . ?
C34 H34B 0.9800 . ?
C34 H34C 0.9800 . ?
C35 H35A 0.9800 . ?
C35 H35B 0.9800 . ?
C35 H35C 0.9800 . ?
C36 C38 1.532(7) . ?
C36 C37 1.539(6) . ?
C36 P3 1.852(5) . ?
C36 H36 1.0000 . ?
C37 H37A 0.9800 . ?
C37 H37B 0.9800 . ?
C37 H37C 0.9800 . ?
C38 H38A 0.9800 . ?
C38 H38B 0.9800 . ?
C38 H38C 0.9800 . ?
C39 C41 1.527(6) . ?
C39 C40 1.539(7) . ?
C39 P4 1.855(4) . ?
C39 H39 1.0000 . ?
C40 H40A 0.9800 . ?
C40 H40B 0.9800 . ?
C40 H40C 0.9800 . ?
C41 H41A 0.9800 . ?
C41 H41B 0.9800 . ?
C41 H41C 0.9800 . ?
C42 C44 1.526(7) . ?
C42 C43 1.528(7) . ?
C42 P4 1.850(5) . ?
C42 H42 1.0000 . ?
C43 H43A 0.9800 . ?
C43 H43B 0.9800 . ?
C43 H43C 0.9800 . ?
C44 H44A 0.9800 . ?
C44 H44B 0.9800 . ?
C44 H44C 0.9800 . ?
C45 C47 1.531(6) . ?
C45 C46 1.536(6) . ?
C45 P4 1.858(4) . ?
C45 H45 1.0000 . ?
C46 H46A 0.9800 . ?
C46 H46B 0.9800 . ?
C46 H46C 0.9800 . ?
C47 H47A 0.9800 . ?
C47 H47B 0.9800 . ?
C47 H47C 0.9800 . ?
C48 O4 1.266(5) . ?
C48 O5 1.275(5) . ?
C48 O6 1.316(5) . ?
C48 Ir2 2.625(4) . ?
C49 C50 1.503(7) . ?
C49 H49A 0.9800 . ?
C49 H49B 0.9800 . ?
C49 H49C 0.9800 . ?
C50 C55 1.389(8) . ?
C50 C51 1.389(8) . ?
C51 C52 1.387(7) . ?
C51 H51 0.9500 . ?
C52 C53 1.389(8) . ?
C52 H52 0.9500 . ?
C53 C54 1.378(8) . ?
C53 H53 0.9500 . ?
C54 C55 1.392(7) . ?
C54 H54 0.9500 . ?
C55 H55 0.9500 . ?
C56 C57 1.422(14) . ?
C56 H56A 0.9800 . ?
C56 H56B 0.9800 . ?
C56 H56C 0.9800 . ?
C57 C58 1.310(11) . ?
C57 C62 1.448(12) . ?
C58 C59 1.442(14) . ?
C58 H58 0.9500 . ?
C59 C60 1.398(14) . ?
C59 H59 0.9500 . ?
C60 C61 1.351(13) . ?
C60 H60 0.9500 . ?
C61 C62 1.305(13) . ?
C61 H61 0.9500 . ?
C62 H62 0.9500 . ?
C63 C64 1.47(3) . ?
C63 H63A 0.9800 . ?
C63 H63B 0.9800 . ?
C63 H63C 0.9800 . ?
C64 C65 1.381(13) . ?
C64 C69 1.382(13) . ?
C65 C66 1.387(14) . ?
C65 H65 0.9500 . ?
C66 C67 1.377(14) . ?
C66 H66 0.9500 . ?
C67 C68 1.374(15) . ?
C67 H67 0.9500 . ?
C68 C69 1.377(14) . ?
C68 H68 0.9500 . ?
C69 H69 0.9500 . ?
Ir1 O1 2.163(3) . ?
Ir1 P1 2.3546(10) . ?
Ir1 P2 2.3598(10) . ?
Ir1 O2 2.366(3) . ?
Ir1 H1 1.3802 . ?
Ir2 O4 2.189(3) . ?
Ir2 O5 2.337(3) . ?
Ir2 P4 2.3502(10) . ?
Ir2 P3 2.3513(10) . ?
Ir2 H2 1.3801 . ?
O3 H3 0.8400 . ?
O6 H6A 0.8400 . ?

loop_
_geom_torsion_atom_site_label_1
_geom_torsion_atom_site_label_2
_geom_torsion_atom_site_label_3
_geom_torsion_atom_site_label_4
_geom_torsion
_geom_torsion_site_symmetry_1
_geom_torsion_site_symmetry_2
_geom_torsion_site_symmetry_3
_geom_torsion_site_symmetry_4
_geom_torsion_publ_flag
C5 C1 C2 F1 -179.8(4) . . . . ?
Ir1 C1 C2 F1 -0.7(6) . . . . ?
C5 C1 C2 C3 -3.0(6) . . . . ?
Ir1 C1 C2 C3 176.0(4) . . . . ?
F1 C2 C3 N2 178.2(4) . . . . ?
C1 C2 C3 N2 1.4(8) . . . . ?
F1 C2 C3 F2 -2.0(7) . . . . ?
C1 C2 C3 F2 -178.9(4) . . . . ?
N2 C4 C5 F4 179.1(4) . . . . ?
F3 C4 C5 F4 -1.8(6) . . . . ?
N2 C4 C5 C1 -2.4(8) . . . . ?
F3 C4 C5 C1 176.6(4) . . . . ?
C2 C1 C5 F4 -178.1(4) . . . . ?
Ir1 C1 C5 F4 3.0(6) . . . . ?
C2 C1 C5 C4 3.5(6) . . . . ?
Ir1 C1 C5 C4 -175.4(4) . . . . ?
C29 C25 C26 F5 179.5(4) . . . . ?
Ir2 C25 C26 F5 2.7(6) . . . . ?
C29 C25 C26 C27 1.8(6) . . . . ?
Ir2 C25 C26 C27 -174.9(3) . . . . ?
F5 C26 C27 N1 180.0(4) . . . . ?
C25 C26 C27 N1 -2.2(7) . . . . ?
F5 C26 C27 F6 0.6(6) . . . . ?
C25 C26 C27 F6 178.4(4) . . . . ?
N1 C28 C29 F8 175.6(4) . . . . ?
F7 C28 C29 F8 -2.7(6) . . . . ?
N1 C28 C29 C25 -1.4(7) . . . . ?
F7 C28 C29 C25 -179.6(4) . . . . ?
C26 C25 C29 F8 -177.0(4) . . . . ?
Ir2 C25 C29 F8 -0.0(5) . . . . ?
C26 C25 C29 C28 -0.2(6) . . . . ?
Ir2 C25 C29 C28 176.8(3) . . . . ?
C55 C50 C51 C52 1.2(8) . . . . ?
C49 C50 C51 C52 -178.6(5) . . . . ?
C50 C51 C52 C53 -0.9(8) . . . . ?
C51 C52 C53 C54 0.3(8) . . . . ?
C52 C53 C54 C55 -0.1(9) . . . . ?
C51 C50 C55 C54 -1.0(8) . . . . ?
C49 C50 C55 C54 178.9(5) . . . . ?
C53 C54 C55 C50 0.4(9) . . . . ?
C56 C57 C58 C59 176.1(10) . . . . ?
C62 C57 C58 C59 -2.0(14) . . . . ?
C57 C58 C59 C60 2.5(14) . . . . ?
C58 C59 C60 C61 -1.6(15) . . . . ?
C59 C60 C61 C62 0.0(17) . . . . ?
C60 C61 C62 C57 0.7(15) . . . . ?
C58 C57 C62 C61 0.4(13) . . . . ?
C56 C57 C62 C61 -177.9(9) . . . . ?
C69 C64 C65 C66 -1(3) . . . . ?
C63 C64 C65 C66 179.7(15) . . . . ?
C64 C65 C66 C67 1(3) . . . . ?
C65 C66 C67 C68 -2(3) . . . . ?
C66 C67 C68 C69 2(3) . . . . ?
C67 C68 C69 C64 -1(3) . . . . ?
C65 C64 C69 C68 1(3) . . . . ?
C63 C64 C69 C68 -179.7(18) . . . . ?
C5 C1 Ir1 O1 177.2(5) . . . . ?
C2 C1 Ir1 O1 -1.6(10) . . . . ?
C5 C1 Ir1 P1 -86.1(4) . . . . ?
C2 C1 Ir1 P1 95.0(3) . . . . ?
C5 C1 Ir1 P2 80.3(4) . . . . ?
C2 C1 Ir1 P2 -98.6(3) . . . . ?
C5 C1 Ir1 O2 177.6(4) . . . . ?
C2 C1 Ir1 O2 -1.2(4) . . . . ?
C5 C1 Ir1 C24 179.2(3) . . . . ?
C2 C1 Ir1 C24 0.4(5) . . . . ?
O1 C24 Ir1 C1 -179.2(3) . . . . ?
O2 C24 Ir1 C1 -3.1(3) . . . . ?
O3 C24 Ir1 C1 145(2) . . . . ?
O2 C24 Ir1 O1 176.0(4) . . . . ?
O3 C24 Ir1 O1 -36(2) . . . . ?
O1 C24 Ir1 P1 85.3(2) . . . . ?
O2 C24 Ir1 P1 -98.6(2) . . . . ?
O3 C24 Ir1 P1 49(2) . . . . ?
O1 C24 Ir1 P2 -81.1(2) . . . . ?
O2 C24 Ir1 P2 94.9(2) . . . . ?
O3 C24 Ir1 P2 -117(2) . . . . ?
O1 C24 Ir1 O2 -176.0(4) . . . . ?
O3 C24 Ir1 O2 148(2) . . . . ?
C26 C25 Ir2 O4 165.4(6) . . . . ?
C29 C25 Ir2 O4 -11.1(10) . . . . ?
C26 C25 Ir2 O5 172.0(3) . . . . ?
C29 C25 Ir2 O5 -4.5(4) . . . . ?
C26 C25 Ir2 P4 77.4(4) . . . . ?
C29 C25 Ir2 P4 -99.1(3) . . . . ?
C26 C25 Ir2 P3 -89.4(4) . . . . ?
C29 C25 Ir2 P3 94.1(3) . . . . ?
C26 C25 Ir2 C48 169.6(3) . . . . ?
C29 C25 Ir2 C48 -6.9(5) . . . . ?
O4 C48 Ir2 C25 -178.4(3) . . . . ?
O5 C48 Ir2 C25 4.6(4) . . . . ?
O6 C48 Ir2 C25 -151(3) . . . . ?
O5 C48 Ir2 O4 -177.0(4) . . . . ?
O6 C48 Ir2 O4 27(3) . . . . ?
O4 C48 Ir2 O5 177.0(4) . . . . ?
O6 C48 Ir2 O5 -156(3) . . . . ?
O4 C48 Ir2 P4 -85.7(2) . . . . ?
O5 C48 Ir2 P4 97.3(2) . . . . ?
O6 C48 Ir2 P4 -59(3) . . . . ?
O4 C48 Ir2 P3 80.5(2) . . . . ?
O5 C48 Ir2 P3 -96.5(2) . . . . ?
O6 C48 Ir2 P3 108(3) . . . . ?
F7 C28 N1 C27 179.4(4) . . . . ?
C29 C28 N1 C27 1.1(7) . . . . ?
F6 C27 N1 C28 -180.0(4) . . . . ?
C26 C27 N1 C28 0.6(7) . . . . ?
F3 C4 N2 C3 -178.7(4) . . . . ?
C5 C4 N2 C3 0.4(7) . . . . ?
F2 C3 N2 C4 -179.6(4) . . . . ?
C2 C3 N2 C4 0.1(8) . . . . ?
O2 C24 O1 Ir1 -4.1(4) . . . . ?
O3 C24 O1 Ir1 174.7(3) . . . . ?
C1 Ir1 O1 C24 2.7(8) . . . . ?
P1 Ir1 O1 C24 -94.4(2) . . . . ?
P2 Ir1 O1 C24 99.9(2) . . . . ?
O2 Ir1 O1 C24 2.3(2) . . . . ?
O1 C24 O2 Ir1 3.7(4) . . . . ?
O3 C24 O2 Ir1 -175.0(4) . . . . ?
C1 Ir1 O2 C24 177.9(2) . . . . ?
O1 Ir1 O2 C24 -2.2(2) . . . . ?
P1 Ir1 O2 C24 82.7(2) . . . . ?
P2 Ir1 O2 C24 -87.9(2) . . . . ?
O5 C48 O4 Ir2 3.0(4) . . . . ?
O6 C48 O4 Ir2 -176.8(3) . . . . ?
C25 Ir2 O4 C48 5.5(9) . . . . ?
O5 Ir2 O4 C48 -1.7(2) . . . . ?
P4 Ir2 O4 C48 93.9(2) . . . . ?
P3 Ir2 O4 C48 -100.1(2) . . . . ?
O4 C48 O5 Ir2 -2.8(4) . . . . ?
O6 C48 O5 Ir2 177.0(4) . . . . ?
C25 Ir2 O5 C48 -176.9(2) . . . . ?
O4 Ir2 O5 C48 1.7(2) . . . . ?
P4 Ir2 O5 C48 -83.8(2) . . . . ?
P3 Ir2 O5 C48 86.2(2) . . . . ?
C13 C12 P1 C9 -176.1(4) . . . . ?
C14 C12 P1 C9 58.0(4) . . . . ?
C13 C12 P1 C6 -61.7(4) . . . . ?
C14 C12 P1 C6 172.5(4) . . . . ?
C13 C12 P1 Ir1 62.4(4) . . . . ?
C14 C12 P1 Ir1 -63.4(4) . . . . ?
C11 C9 P1 C12 47.4(4) . . . . ?
C10 C9 P1 C12 175.4(3) . . . . ?
C11 C9 P1 C6 -60.6(4) . . . . ?
C10 C9 P1 C6 67.4(4) . . . . ?
C11 C9 P1 Ir1 175.6(3) . . . . ?
C10 C9 P1 Ir1 -56.4(4) . . . . ?
C8 C6 P1 C12 -35.2(5) . . . . ?
C7 C6 P1 C12 -164.1(4) . . . . ?
C8 C6 P1 C9 72.4(5) . . . . ?
C7 C6 P1 C9 -56.5(4) . . . . ?
C8 C6 P1 Ir1 -164.7(4) . . . . ?
C7 C6 P1 Ir1 66.4(4) . . . . ?
C1 Ir1 P1 C12 -71.6(2) . . . . ?
O1 Ir1 P1 C12 97.1(2) . . . . ?
P2 Ir1 P1 C12 179.0(2) . . . . ?
O2 Ir1 P1 C12 39.8(2) . . . . ?
C24 Ir1 P1 C12 68.8(2) . . . . ?
C1 Ir1 P1 C9 171.2(2) . . . . ?
O1 Ir1 P1 C9 -20.12(18) . . . . ?
P2 Ir1 P1 C9 61.8(2) . . . . ?
O2 Ir1 P1 C9 -77.40(18) . . . . ?
C24 Ir1 P1 C9 -48.47(19) . . . . ?
C1 Ir1 P1 C6 47.9(2) . . . . ?
O1 Ir1 P1 C6 -143.4(2) . . . . ?
P2 Ir1 P1 C6 -61.5(2) . . . . ?
O2 Ir1 P1 C6 159.33(19) . . . . ?
C24 Ir1 P1 C6 -171.7(2) . . . . ?
C23 C21 P2 C15 -170.1(4) . . . . ?
C22 C21 P2 C15 65.2(4) . . . . ?
C23 C21 P2 C18 -56.3(4) . . . . ?
C22 C21 P2 C18 179.0(3) . . . . ?
C23 C21 P2 Ir1 65.7(4) . . . . ?
C22 C21 P2 Ir1 -59.1(4) . . . . ?
C17 C15 P2 C21 162.0(4) . . . . ?
C16 C15 P2 C21 34.2(4) . . . . ?
C17 C15 P2 C18 53.2(4) . . . . ?
C16 C15 P2 C18 -74.6(4) . . . . ?
C17 C15 P2 Ir1 -69.0(4) . . . . ?
C16 C15 P2 Ir1 163.2(3) . . . . ?
C20 C18 P2 C21 -180.0(3) . . . . ?
C19 C18 P2 C21 -51.0(4) . . . . ?
C20 C18 P2 C15 -71.7(4) . . . . ?
C19 C18 P2 C15 57.3(5) . . . . ?
C20 C18 P2 Ir1 51.8(4) . . . . ?
C19 C18 P2 Ir1 -179.2(4) . . . . ?
C1 Ir1 P2 C21 71.7(2) . . . . ?
O1 Ir1 P2 C21 -97.0(2) . . . . ?
P1 Ir1 P2 C21 -178.7(2) . . . . ?
O2 Ir1 P2 C21 -39.7(2) . . . . ?
C24 Ir1 P2 C21 -68.9(2) . . . . ?
C1 Ir1 P2 C15 -47.6(2) . . . . ?
O1 Ir1 P2 C15 143.6(2) . . . . ?
P1 Ir1 P2 C15 61.9(3) . . . . ?
O2 Ir1 P2 C15 -159.0(2) . . . . ?
C24 Ir1 P2 C15 171.7(2) . . . . ?
C1 Ir1 P2 C18 -169.7(2) . . . . ?
O1 Ir1 P2 C18 21.58(19) . . . . ?
P1 Ir1 P2 C18 -60.2(2) . . . . ?
O2 Ir1 P2 C18 78.91(19) . . . . ?
C24 Ir1 P2 C18 49.6(2) . . . . ?
C38 C36 P3 C33 -51.3(4) . . . . ?
C37 C36 P3 C33 76.8(5) . . . . ?
C38 C36 P3 C30 -160.3(4) . . . . ?
C37 C36 P3 C30 -32.2(5) . . . . ?
C38 C36 P3 Ir2 70.2(4) . . . . ?
C37 C36 P3 Ir2 -161.7(4) . . . . ?
C34 C33 P3 C36 -57.3(5) . . . . ?
C35 C33 P3 C36 72.3(4) . . . . ?
C34 C33 P3 C30 52.0(5) . . . . ?
C35 C33 P3 C30 -178.4(4) . . . . ?
C34 C33 P3 Ir2 179.4(4) . . . . ?
C35 C33 P3 Ir2 -50.9(4) . . . . ?
C32 C30 P3 C36 -66.4(4) . . . . ?
C31 C30 P3 C36 168.8(4) . . . . ?
C32 C30 P3 C33 178.6(4) . . . . ?
C31 C30 P3 C33 53.8(4) . . . . ?
C32 C30 P3 Ir2 58.2(4) . . . . ?
C31 C30 P3 Ir2 -66.5(4) . . . . ?
C25 Ir2 P3 C36 39.9(2) . . . . ?
O4 Ir2 P3 C36 -150.3(2) . . . . ?
O5 Ir2 P3 C36 152.3(2) . . . . ?
P4 Ir2 P3 C36 -72.2(3) . . . . ?
C48 Ir2 P3 C36 -178.6(2) . . . . ?
C25 Ir2 P3 C33 162.5(2) . . . . ?
O4 Ir2 P3 C33 -27.8(2) . . . . ?
O5 Ir2 P3 C33 -85.1(2) . . . . ?
P4 Ir2 P3 C33 50.3(3) . . . . ?
C48 Ir2 P3 C33 -56.1(2) . . . . ?
C25 Ir2 P3 C30 -80.3(2) . . . . ?
O4 Ir2 P3 C30 89.4(2) . . . . ?
O5 Ir2 P3 C30 32.1(2) . . . . ?
P4 Ir2 P3 C30 167.5(2) . . . . ?
C48 Ir2 P3 C30 61.1(2) . . . . ?
C44 C42 P4 C39 56.4(4) . . . . ?
C43 C42 P4 C39 -177.5(3) . . . . ?
C44 C42 P4 C45 169.5(4) . . . . ?
C43 C42 P4 C45 -64.4(4) . . . . ?
C44 C42 P4 Ir2 -65.3(4) . . . . ?
C43 C42 P4 Ir2 60.8(4) . . . . ?
C41 C39 P4 C42 47.8(4) . . . . ?
C40 C39 P4 C42 176.6(3) . . . . ?
C41 C39 P4 C45 -59.8(4) . . . . ?
C40 C39 P4 C45 69.1(4) . . . . ?
C41 C39 P4 Ir2 168.4(3) . . . . ?
C40 C39 P4 Ir2 -62.8(4) . . . . ?
C47 C45 P4 C42 -35.7(4) . . . . ?
C46 C45 P4 C42 -162.0(3) . . . . ?
C47 C45 P4 C39 74.2(4) . . . . ?
C46 C45 P4 C39 -52.1(4) . . . . ?
C47 C45 P4 Ir2 -156.5(3) . . . . ?
C46 C45 P4 Ir2 77.2(3) . . . . ?
C25 Ir2 P4 C42 -131.1(2) . . . . ?
O4 Ir2 P4 C42 59.6(2) . . . . ?
O5 Ir2 P4 C42 117.1(2) . . . . ?
P3 Ir2 P4 C42 -18.6(3) . . . . ?
C48 Ir2 P4 C42 88.2(2) . . . . ?
C25 Ir2 P4 C39 112.0(2) . . . . ?
O4 Ir2 P4 C39 -57.4(2) . . . . ?
O5 Ir2 P4 C39 0.1(2) . . . . ?
P3 Ir2 P4 C39 -135.6(2) . . . . ?
C48 Ir2 P4 C39 -28.7(2) . . . . ?
C25 Ir2 P4 C45 -15.5(2) . . . . ?
O4 Ir2 P4 C45 175.15(19) . . . . ?
O5 Ir2 P4 C45 -127.35(18) . . . . ?
P3 Ir2 P4 C45 96.9(2) . . . . ?
C48 Ir2 P4 C45 -156.21(19) . . . . ?
